data_7059702
loop_
_publ_author_name
'Kumari, Kavita'
'Kumar, Saurabh'
'Singh, Krishna Nand'
'Drew, Michael G. B.'
'Singh, Nanhai'

_publ_section_title
;
 Synthesis and characterization of new square planar heteroleptic cationic
 complexes [Ni(ii) \b-oxodithioester-dppe]+; their use as a catalyst for
 Chan--Lam coupling
;
_journal_issue 28
_journal_name_full 'New Journal of Chemistry'
_journal_page_first 12143
_journal_page_last 12153
_journal_paper_doi 10.1039/D0NJ01139H
_journal_volume 44
_journal_year 2020
_chemical_formula_sum 'C40 H35 F6 Ni O P3 S2'
_chemical_formula_weight 861.42
_space_group_crystal_system monoclinic
_space_group_IT_number 14
_space_group_name_Hall '-P 2ybc'
_space_group_name_H-M_alt 'P 1 21/c 1'
_atom_sites_solution_hydrogens geom
_audit_creation_method SHELXL-2016/6
_audit_update_record
;
2019-08-05 deposited with the CCDC.	2020-06-15 downloaded from the CCDC.
;
_cell_angle_alpha 90
_cell_angle_beta 100.960(6)
_cell_angle_gamma 90
_cell_formula_units_Z 4
_cell_length_a 11.1751(6)
_cell_length_b 12.1847(6)
_cell_length_c 28.1335(15)
_cell_measurement_reflns_used 23604
_cell_measurement_temperature 150(2)
_cell_measurement_theta_max 30.00
_cell_measurement_theta_min 3.564
_cell_volume 3760.9(3)
_computing_cell_refinement 'Crysalis, Oxford Diffraction'
_computing_data_collection 'Crysalis, Oxford Diffraction'
_computing_data_reduction 'Crysalis, Oxford Diffraction'
_computing_molecular_graphics PLATON(Spek,2004)
_computing_publication_material 'SHELXL-2016/6, PLATON, WINGX (Ferrugia, 2012)'
_computing_structure_refinement 'SHELXL-2016/6 (Sheldrick, 2016)'
_computing_structure_solution 'SHELXS-97 (Sheldrick, 2008)'
_diffrn_ambient_temperature 150(2)
_diffrn_measured_fraction_theta_full 0.991
_diffrn_measured_fraction_theta_max 0.987
_diffrn_measurement_device_type 'Oxford Diffaction X-Calibor System'
_diffrn_measurement_method '321 frames, counting time 10 s.'
_diffrn_radiation_type MoK\a
_diffrn_radiation_wavelength 0.71073
_diffrn_reflns_av_R_equivalents 0.0460
_diffrn_reflns_av_unetI/netI 0.0841
_diffrn_reflns_Laue_measured_fraction_full 0.991
_diffrn_reflns_Laue_measured_fraction_max 0.987
_diffrn_reflns_limit_h_max 15
_diffrn_reflns_limit_h_min -15
_diffrn_reflns_limit_k_max 17
_diffrn_reflns_limit_k_min -16
_diffrn_reflns_limit_l_max 15
_diffrn_reflns_limit_l_min -39
_diffrn_reflns_number 23604
_diffrn_reflns_point_group_measured_fraction_full 0.991
_diffrn_reflns_point_group_measured_fraction_max 0.987
_diffrn_reflns_theta_full 25.242
_diffrn_reflns_theta_max 29.997
_diffrn_reflns_theta_min 3.564
_diffrn_standards_decay_% n/a
_diffrn_standards_interval_count n/a
_diffrn_standards_interval_time n/a
_exptl_absorpt_coefficient_mu 0.818
_exptl_absorpt_correction_T_max 1.000
_exptl_absorpt_correction_T_min 0.912
_exptl_absorpt_correction_type empirical
_exptl_absorpt_process_details 'ABSPACK, Oxford Diffraction Ltd'
_exptl_crystal_colour black
_exptl_crystal_density_diffrn 1.521
_exptl_crystal_description plate
_exptl_crystal_F_000 1768
_exptl_crystal_size_max 0.24
_exptl_crystal_size_mid 0.24
_exptl_crystal_size_min 0.05
_refine_diff_density_max 0.575
_refine_diff_density_min -0.642
_refine_diff_density_rms 0.079
_refine_ls_extinction_method none
_refine_ls_goodness_of_fit_ref 1.069
_refine_ls_hydrogen_treatment constr
_refine_ls_matrix_type full
_refine_ls_number_parameters 479
_refine_ls_number_reflns 10822
_refine_ls_number_restraints 0
_refine_ls_restrained_S_all 1.069
_refine_ls_R_factor_all 0.0886
_refine_ls_R_factor_gt 0.0604
_refine_ls_shift/su_max 0.001
_refine_ls_shift/su_mean 0.000
_refine_ls_structure_factor_coef Fsqd
_refine_ls_weighting_details 'w=1/[\s^2^(Fo^2^)+(0.0366P)^2^+0.1199P] where P=(Fo^2^+2Fc^2^)/3'
_refine_ls_weighting_scheme calc
_refine_ls_wR_factor_gt 0.1130
_refine_ls_wR_factor_ref 0.1252
_reflns_Friedel_coverage 0.000
_reflns_number_gt 8004
_reflns_number_total 10822
_reflns_threshold_expression 'I > 2\s(I)'
_cod_data_source_file d0nj01139h2.cif
_cod_data_source_block 3
_cod_depositor_comments
;Adding full bibliography for 7059700--7059703.cif.

 Adding full bibliography for 7059700--7059703.cif.
;
_cod_original_sg_symbol_H-M 'P 21/c'
_cod_database_code 7059702
_shelx_shelxl_version_number 2016/6
_shelx_space_group_comment
;
The symmetry employed for this shelxl refinement is uniquely defined
by the following loop, which should always be used as a source of
symmetry information in preference to the above space-group names.
They are only intended as comments.
;

loop_
_space_group_symop_operation_xyz
'x, y, z'
'-x, y+1/2, -z+1/2'
'-x, -y, -z'
'x, -y-1/2, z-1/2'

loop_
_atom_site_label
_atom_site_type_symbol
_atom_site_fract_x
_atom_site_fract_y
_atom_site_fract_z
_atom_site_U_iso_or_equiv
_atom_site_adp_type
_atom_site_occupancy
_atom_site_site_symmetry_order
_atom_site_calc_flag
_atom_site_refinement_flags_posn
_atom_site_refinement_flags_adp
_atom_site_refinement_flags_occupancy
_atom_site_disorder_assembly
_atom_site_disorder_group
Ni1 Ni 0.34862(3) 0.27485(3) 0.64743(2) 0.01806(9) Uani 1 1 d . . . . .
O11 O 0.36471(18) 0.38358(16) 0.60214(7) 0.0237(4) Uani 1 1 d . . . . .
C12 C 0.4555(3) 0.4415(2) 0.59603(10) 0.0265(6) Uani 1 1 d . . . . .
C13 C 0.5735(3) 0.4336(3) 0.62203(11) 0.0303(7) Uani 1 1 d . . . . .
H13 H 0.630362 0.482204 0.613748 0.036 Uiso 1 1 calc R U . . .
C14 C 0.6154(3) 0.3605(2) 0.65911(10) 0.0259(6) Uani 1 1 d . . . . .
S15 S 0.53617(7) 0.26296(6) 0.68242(2) 0.02442(16) Uani 1 1 d . . . . .
S16 S 0.77088(8) 0.37250(8) 0.68382(3) 0.0394(2) Uani 1 1 d . . . . .
C17 C 0.8028(3) 0.2642(3) 0.72772(11) 0.0346(7) Uani 1 1 d . . . . .
H17A H 0.748998 0.270277 0.750452 0.052 Uiso 1 1 calc R U . . .
H17B H 0.885710 0.269813 0.744571 0.052 Uiso 1 1 calc R U . . .
H17C H 0.790619 0.194474 0.711598 0.052 Uiso 1 1 calc R U . . .
C21 C 0.4271(3) 0.5269(3) 0.55724(10) 0.0273(6) Uani 1 1 d . . . . .
C22 C 0.3232(3) 0.5144(3) 0.52077(11) 0.0325(7) Uani 1 1 d . . . . .
H22 H 0.273254 0.453430 0.520967 0.039 Uiso 1 1 calc R U . . .
C23 C 0.2947(3) 0.5916(3) 0.48483(11) 0.0366(8) Uani 1 1 d . . . . .
H23 H 0.225893 0.581989 0.460799 0.044 Uiso 1 1 calc R U . . .
C24 C 0.3685(3) 0.6852(3) 0.48387(11) 0.0320(7) Uani 1 1 d . . . . .
C25 C 0.3428(3) 0.7655(3) 0.44684(12) 0.0381(8) Uani 1 1 d . . . . .
H25 H 0.274832 0.757595 0.422262 0.046 Uiso 1 1 calc R U . . .
C26 C 0.4169(4) 0.8540(3) 0.44709(13) 0.0437(10) Uani 1 1 d . . . . .
H26 H 0.398719 0.906342 0.422751 0.052 Uiso 1 1 calc R U . . .
C27 C 0.5199(4) 0.8673(3) 0.48331(12) 0.0406(9) Uani 1 1 d . . . . .
H27 H 0.570440 0.927715 0.482745 0.049 Uiso 1 1 calc R U . . .
C28 C 0.5467(3) 0.7915(3) 0.51974(12) 0.0354(8) Uani 1 1 d . . . . .
H28 H 0.614487 0.801435 0.544219 0.043 Uiso 1 1 calc R U . . .
C29 C 0.4713(3) 0.6980(3) 0.52027(11) 0.0292(7) Uani 1 1 d . . . . .
C30 C 0.4996(3) 0.6173(2) 0.55675(10) 0.0274(6) Uani 1 1 d . . . . .
H30 H 0.568533 0.625704 0.580822 0.033 Uiso 1 1 calc R U . . .
C31 C 0.4195(3) 0.1140(2) 0.74634(9) 0.0202(6) Uani 1 1 d . . . . .
C32 C 0.5094(3) 0.0364(2) 0.74643(9) 0.0254(6) Uani 1 1 d . . . . .
H32 H 0.505067 -0.011286 0.720348 0.030 Uiso 1 1 calc R U . . .
C33 C 0.6065(3) 0.0293(3) 0.78530(10) 0.0295(7) Uani 1 1 d . . . . .
H33 H 0.666783 -0.023380 0.785439 0.035 Uiso 1 1 calc R U . . .
C34 C 0.6127(3) 0.1007(3) 0.82370(10) 0.0330(7) Uani 1 1 d . . . . .
H34 H 0.678077 0.096877 0.849624 0.040 Uiso 1 1 calc R U . . .
C35 C 0.5224(3) 0.1780(3) 0.82383(10) 0.0354(8) Uani 1 1 d . . . . .
H35 H 0.526598 0.225125 0.850093 0.042 Uiso 1 1 calc R U . . .
C36 C 0.4262(3) 0.1857(3) 0.78543(10) 0.0279(7) Uani 1 1 d . . . . .
H36 H 0.366021 0.238376 0.785499 0.033 Uiso 1 1 calc R U . . .
C41 C 0.2917(2) 0.0167(2) 0.65719(8) 0.0177(5) Uani 1 1 d . . . . .
C42 C 0.3528(3) 0.0052(3) 0.61904(10) 0.0297(7) Uani 1 1 d . . . . .
H42 H 0.402138 0.061658 0.611623 0.036 Uiso 1 1 calc R U . . .
C43 C 0.3404(3) -0.0904(3) 0.59189(10) 0.0348(8) Uani 1 1 d . . . . .
H43 H 0.381954 -0.098115 0.566413 0.042 Uiso 1 1 calc R U . . .
C44 C 0.2671(3) -0.1736(3) 0.60242(10) 0.0338(8) Uani 1 1 d . . . . .
H44 H 0.259297 -0.237715 0.584168 0.041 Uiso 1 1 calc R U . . .
C45 C 0.2055(3) -0.1625(3) 0.63960(11) 0.0329(7) Uani 1 1 d . . . . .
H45 H 0.155372 -0.218889 0.646475 0.039 Uiso 1 1 calc R U . . .
C46 C 0.2175(3) -0.0672(2) 0.66728(10) 0.0265(6) Uani 1 1 d . . . . .
H46 H 0.175331 -0.059979 0.692619 0.032 Uiso 1 1 calc R U . . .
C51 C 0.0974(3) 0.2213(2) 0.56251(9) 0.0219(6) Uani 1 1 d . . . . .
C52 C 0.1764(3) 0.2077(2) 0.53062(10) 0.0275(7) Uani 1 1 d . . . . .
H52 H 0.257516 0.229095 0.539314 0.033 Uiso 1 1 calc R U . . .
C53 C 0.1332(3) 0.1615(3) 0.48543(10) 0.0335(7) Uani 1 1 d . . . . .
H53 H 0.185848 0.151663 0.463857 0.040 Uiso 1 1 calc R U . . .
C54 C 0.0138(3) 0.1305(3) 0.47242(11) 0.0343(8) Uani 1 1 d . . . . .
H54 H -0.014231 0.100157 0.442001 0.041 Uiso 1 1 calc R U . . .
C55 C -0.0646(3) 0.1437(3) 0.50392(11) 0.0370(8) Uani 1 1 d . . . . .
H55 H -0.145567 0.121963 0.495063 0.044 Uiso 1 1 calc R U . . .
C56 C -0.0229(3) 0.1896(3) 0.54891(10) 0.0325(7) Uani 1 1 d . . . . .
H56 H -0.076237 0.199238 0.570231 0.039 Uiso 1 1 calc R U . . .
C61 C 0.0834(2) 0.4131(2) 0.62109(9) 0.0212(6) Uani 1 1 d . . . . .
C62 C 0.0656(3) 0.4621(2) 0.66376(10) 0.0274(6) Uani 1 1 d . . . . .
H62 H 0.089175 0.425504 0.693051 0.033 Uiso 1 1 calc R U . . .
C63 C 0.0128(3) 0.5651(3) 0.66294(12) 0.0346(8) Uani 1 1 d . . . . .
H63 H 0.000313 0.596992 0.691629 0.042 Uiso 1 1 calc R U . . .
C64 C -0.0212(3) 0.6206(3) 0.61970(13) 0.0388(8) Uani 1 1 d . . . . .
H64 H -0.058306 0.689049 0.619169 0.047 Uiso 1 1 calc R U . . .
C65 C -0.0001(3) 0.5745(3) 0.57728(12) 0.0427(9) Uani 1 1 d . . . . .
H65 H -0.020571 0.612604 0.548238 0.051 Uiso 1 1 calc R U . . .
C66 C 0.0520(3) 0.4706(3) 0.57814(10) 0.0342(8) Uani 1 1 d . . . . .
H66 H 0.065839 0.439429 0.549500 0.041 Uiso 1 1 calc R U . . .
P1 P 0.30960(7) 0.14159(6) 0.69244(2) 0.01759(15) Uani 1 1 d . . . . .
C2 C 0.1641(3) 0.1692(2) 0.70919(9) 0.0220(6) Uani 1 1 d . . . . .
H2A H 0.136922 0.105824 0.725087 0.026 Uiso 1 1 calc R U . . .
H2B H 0.170756 0.231189 0.731193 0.026 Uiso 1 1 calc R U . . .
C3 C 0.0740(3) 0.1950(2) 0.66238(9) 0.0230(6) Uani 1 1 d . . . . .
H3A H 0.004851 0.235136 0.669827 0.028 Uiso 1 1 calc R U . . .
H3B H 0.044119 0.127209 0.646298 0.028 Uiso 1 1 calc R U . . .
P4 P 0.15035(6) 0.27754(6) 0.62230(2) 0.01837(15) Uani 1 1 d . . . . .
P2 P 0.16248(8) 0.42257(7) 0.82758(3) 0.02865(18) Uani 1 1 d . . . . .
F71 F 0.0863(3) 0.3182(2) 0.80744(9) 0.0950(11) Uani 1 1 d . . . . .
F72 F 0.2522(3) 0.3478(2) 0.86250(9) 0.0853(9) Uani 1 1 d . . . . .
F73 F 0.2372(2) 0.4070(2) 0.78568(8) 0.0699(8) Uani 1 1 d . . . . .
F74 F 0.2353(3) 0.5266(2) 0.84582(10) 0.1091(12) Uani 1 1 d . . . . .
F75 F 0.0698(2) 0.4966(2) 0.79174(8) 0.0685(8) Uani 1 1 d . . . . .
F76 F 0.0820(3) 0.4338(3) 0.86713(8) 0.0866(10) Uani 1 1 d . . . . .

loop_
_atom_site_aniso_label
_atom_site_aniso_U_11
_atom_site_aniso_U_22
_atom_site_aniso_U_33
_atom_site_aniso_U_23
_atom_site_aniso_U_13
_atom_site_aniso_U_12
Ni1 0.01545(18) 0.01601(18) 0.02303(16) 0.00229(13) 0.00439(13) -0.00104(14)
O11 0.0208(11) 0.0205(11) 0.0305(10) 0.0056(8) 0.0068(8) -0.0007(8)
C12 0.0258(16) 0.0214(15) 0.0353(15) 0.0059(12) 0.0137(12) -0.0002(13)
C13 0.0238(16) 0.0224(16) 0.0469(17) 0.0102(13) 0.0126(13) -0.0026(13)
C14 0.0197(15) 0.0216(15) 0.0381(15) 0.0009(12) 0.0100(12) -0.0006(12)
S15 0.0152(3) 0.0236(4) 0.0338(4) 0.0071(3) 0.0031(3) -0.0022(3)
S16 0.0176(4) 0.0369(5) 0.0625(5) 0.0119(4) 0.0049(4) -0.0049(4)
C17 0.0263(17) 0.039(2) 0.0371(16) -0.0002(14) 0.0024(13) 0.0010(15)
C21 0.0261(16) 0.0234(16) 0.0355(15) 0.0093(12) 0.0134(13) 0.0023(13)
C22 0.0241(16) 0.0319(18) 0.0426(17) 0.0125(14) 0.0092(13) -0.0013(14)
C23 0.0284(18) 0.041(2) 0.0410(17) 0.0129(15) 0.0073(14) 0.0011(16)
C24 0.0323(19) 0.0295(17) 0.0392(16) 0.0132(14) 0.0194(14) 0.0098(15)
C25 0.035(2) 0.040(2) 0.0438(18) 0.0177(16) 0.0186(15) 0.0132(17)
C26 0.053(2) 0.032(2) 0.055(2) 0.0235(16) 0.0342(19) 0.0214(18)
C27 0.051(2) 0.0236(18) 0.056(2) 0.0151(15) 0.0338(18) 0.0072(17)
C28 0.040(2) 0.0242(17) 0.0474(18) 0.0092(14) 0.0212(15) 0.0008(15)
C29 0.0307(18) 0.0216(16) 0.0402(16) 0.0067(12) 0.0193(14) 0.0072(13)
C30 0.0269(16) 0.0234(16) 0.0341(15) 0.0091(12) 0.0116(13) 0.0029(13)
C31 0.0227(15) 0.0184(14) 0.0197(11) 0.0021(10) 0.0045(10) -0.0027(11)
C32 0.0319(17) 0.0195(15) 0.0243(13) -0.0005(11) 0.0041(12) 0.0019(13)
C33 0.0272(17) 0.0289(17) 0.0309(14) 0.0045(13) 0.0019(12) 0.0037(14)
C34 0.0320(18) 0.0372(19) 0.0262(14) 0.0037(13) -0.0033(13) -0.0023(15)
C35 0.042(2) 0.039(2) 0.0226(14) -0.0085(13) -0.0015(13) -0.0031(16)
C36 0.0266(17) 0.0279(16) 0.0280(14) -0.0040(12) 0.0026(12) 0.0004(13)
C41 0.0204(14) 0.0161(13) 0.0162(11) -0.0006(9) 0.0027(10) 0.0006(11)
C42 0.042(2) 0.0213(16) 0.0291(14) 0.0010(12) 0.0162(13) 0.0007(14)
C43 0.054(2) 0.0271(17) 0.0267(14) -0.0018(12) 0.0160(14) 0.0084(16)
C44 0.047(2) 0.0216(16) 0.0275(14) -0.0046(12) -0.0059(14) 0.0051(15)
C45 0.0321(19) 0.0200(16) 0.0450(18) -0.0039(13) 0.0034(14) -0.0068(14)
C46 0.0286(16) 0.0202(15) 0.0321(14) -0.0023(12) 0.0089(12) -0.0046(13)
C51 0.0213(14) 0.0194(14) 0.0237(12) -0.0014(11) 0.0009(10) 0.0043(12)
C52 0.0282(17) 0.0277(17) 0.0272(13) -0.0019(12) 0.0066(12) 0.0015(13)
C53 0.039(2) 0.0348(19) 0.0281(14) -0.0044(13) 0.0094(14) 0.0073(15)
C54 0.042(2) 0.0311(18) 0.0274(14) -0.0035(13) -0.0004(14) 0.0041(16)
C55 0.0280(18) 0.047(2) 0.0317(15) -0.0073(15) -0.0039(13) -0.0042(16)
C56 0.0250(17) 0.043(2) 0.0295(14) -0.0086(14) 0.0047(12) 0.0003(15)
C61 0.0168(14) 0.0185(14) 0.0277(13) -0.0037(11) 0.0027(11) -0.0045(11)
C62 0.0273(17) 0.0222(16) 0.0338(15) -0.0042(12) 0.0091(12) -0.0041(13)
C63 0.0304(18) 0.0254(17) 0.0525(19) -0.0161(15) 0.0191(15) -0.0020(14)
C64 0.034(2) 0.0187(16) 0.063(2) -0.0093(15) 0.0060(16) 0.0046(14)
C65 0.053(2) 0.0227(18) 0.0470(19) 0.0026(15) -0.0044(17) 0.0099(17)
C66 0.044(2) 0.0268(17) 0.0293(15) -0.0021(13) 0.0001(14) 0.0088(15)
P1 0.0175(3) 0.0169(4) 0.0188(3) 0.0004(2) 0.0045(3) -0.0017(3)
C2 0.0236(15) 0.0207(15) 0.0237(12) -0.0019(10) 0.0095(11) -0.0030(12)
C3 0.0189(14) 0.0235(15) 0.0273(13) 0.0008(11) 0.0062(11) -0.0028(12)
P4 0.0162(3) 0.0174(4) 0.0218(3) -0.0001(3) 0.0044(3) 0.0000(3)
P2 0.0309(5) 0.0286(4) 0.0287(4) 0.0031(3) 0.0113(3) 0.0018(4)
F71 0.137(3) 0.0656(18) 0.0769(18) -0.0006(14) 0.0076(18) -0.0588(19)
F72 0.071(2) 0.110(2) 0.0705(16) 0.0416(16) 0.0025(14) 0.0429(17)
F73 0.0684(18) 0.087(2) 0.0670(14) 0.0185(14) 0.0454(13) 0.0301(15)
F74 0.158(3) 0.074(2) 0.0810(19) -0.0108(16) -0.0127(19) -0.069(2)
F75 0.0726(18) 0.0823(19) 0.0521(13) 0.0210(12) 0.0156(12) 0.0438(15)
F76 0.097(2) 0.125(3) 0.0527(13) 0.0220(15) 0.0525(14) 0.0348(19)

loop_
_atom_type_symbol
_atom_type_description
_atom_type_scat_dispersion_real
_atom_type_scat_dispersion_imag
_atom_type_scat_source
C C 0.0033 0.0016 'International Tables Vol C Tables 4.2.6.8 and 6.1.1.4'
H H 0.0000 0.0000 'International Tables Vol C Tables 4.2.6.8 and 6.1.1.4'
N N 0.0061 0.0033 'International Tables Vol C Tables 4.2.6.8 and 6.1.1.4'
O O 0.0106 0.0060 'International Tables Vol C Tables 4.2.6.8 and 6.1.1.4'
Br Br -0.2901 2.4595 'International Tables Vol C Tables 4.2.6.8 and 6.1.1.4'
P P 0.1023 0.0942 'International Tables Vol C Tables 4.2.6.8 and 6.1.1.4'
F F 0.0171 0.0103 'International Tables Vol C Tables 4.2.6.8 and 6.1.1.4'
Ni Ni 0.3393 1.1124 'International Tables Vol C Tables 4.2.6.8 and 6.1.1.4'
S S 0.1246 0.1234 'International Tables Vol C Tables 4.2.6.8 and 6.1.1.4'

loop_
_geom_angle_atom_site_label_1
_geom_angle_atom_site_label_2
_geom_angle_atom_site_label_3
_geom_angle
_geom_angle_site_symmetry_1
_geom_angle_site_symmetry_3
_geom_angle_publ_flag
O11 Ni1 S15 98.54(6) . . ?
O11 Ni1 P1 172.24(6) . . ?
S15 Ni1 P1 88.20(3) . . ?
O11 Ni1 P4 89.54(6) . . ?
S15 Ni1 P4 171.07(3) . . ?
P1 Ni1 P4 84.02(3) . . ?
C12 O11 Ni1 131.80(19) . . ?
O11 C12 C13 126.4(3) . . ?
O11 C12 C21 114.8(3) . . ?
C13 C12 C21 118.8(3) . . ?
C14 C13 C12 126.5(3) . . ?
C14 C13 H13 116.8 . . ?
C12 C13 H13 116.8 . . ?
C13 C14 S15 128.3(2) . . ?
C13 C14 S16 114.4(2) . . ?
S15 C14 S16 117.33(17) . . ?
C14 S15 Ni1 108.26(11) . . ?
C14 S16 C17 105.29(15) . . ?
S16 C17 H17A 109.5 . . ?
S16 C17 H17B 109.5 . . ?
H17A C17 H17B 109.5 . . ?
S16 C17 H17C 109.5 . . ?
H17A C17 H17C 109.5 . . ?
H17B C17 H17C 109.5 . . ?
C30 C21 C22 119.2(3) . . ?
C30 C21 C12 121.5(3) . . ?
C22 C21 C12 119.2(3) . . ?
C23 C22 C21 120.5(3) . . ?
C23 C22 H22 119.7 . . ?
C21 C22 H22 119.7 . . ?
C22 C23 C24 120.9(3) . . ?
C22 C23 H23 119.6 . . ?
C24 C23 H23 119.6 . . ?
C29 C24 C23 118.6(3) . . ?
C29 C24 C25 119.1(3) . . ?
C23 C24 C25 122.3(3) . . ?
C26 C25 C24 120.4(3) . . ?
C26 C25 H25 119.8 . . ?
C24 C25 H25 119.8 . . ?
C25 C26 C27 120.9(3) . . ?
C25 C26 H26 119.5 . . ?
C27 C26 H26 119.5 . . ?
C28 C27 C26 120.1(3) . . ?
C28 C27 H27 120.0 . . ?
C26 C27 H27 120.0 . . ?
C27 C28 C29 120.3(3) . . ?
C27 C28 H28 119.9 . . ?
C29 C28 H28 119.9 . . ?
C24 C29 C30 119.6(3) . . ?
C24 C29 C28 119.3(3) . . ?
C30 C29 C28 121.1(3) . . ?
C21 C30 C29 121.1(3) . . ?
C21 C30 H30 119.4 . . ?
C29 C30 H30 119.4 . . ?
C32 C31 C36 119.9(3) . . ?
C32 C31 P1 120.8(2) . . ?
C36 C31 P1 118.4(2) . . ?
C31 C32 C33 120.3(3) . . ?
C31 C32 H32 119.9 . . ?
C33 C32 H32 119.9 . . ?
C34 C33 C32 119.5(3) . . ?
C34 C33 H33 120.2 . . ?
C32 C33 H33 120.2 . . ?
C35 C34 C33 120.3(3) . . ?
C35 C34 H34 119.9 . . ?
C33 C34 H34 119.9 . . ?
C34 C35 C36 120.5(3) . . ?
C34 C35 H35 119.8 . . ?
C36 C35 H35 119.8 . . ?
C35 C36 C31 119.6(3) . . ?
C35 C36 H36 120.2 . . ?
C31 C36 H36 120.2 . . ?
C42 C41 C46 119.3(3) . . ?
C42 C41 P1 119.5(2) . . ?
C46 C41 P1 121.3(2) . . ?
C41 C42 C43 120.0(3) . . ?
C41 C42 H42 120.0 . . ?
C43 C42 H42 120.0 . . ?
C44 C43 C42 120.3(3) . . ?
C44 C43 H43 119.9 . . ?
C42 C43 H43 119.9 . . ?
C45 C44 C43 120.1(3) . . ?
C45 C44 H44 119.9 . . ?
C43 C44 H44 119.9 . . ?
C44 C45 C46 120.3(3) . . ?
C44 C45 H45 119.9 . . ?
C46 C45 H45 119.9 . . ?
C41 C46 C45 120.1(3) . . ?
C41 C46 H46 120.0 . . ?
C45 C46 H46 120.0 . . ?
C56 C51 C52 119.6(3) . . ?
C56 C51 P4 119.5(2) . . ?
C52 C51 P4 120.8(2) . . ?
C51 C52 C53 119.2(3) . . ?
C51 C52 H52 120.4 . . ?
C53 C52 H52 120.4 . . ?
C54 C53 C52 120.6(3) . . ?
C54 C53 H53 119.7 . . ?
C52 C53 H53 119.7 . . ?
C53 C54 C55 120.4(3) . . ?
C53 C54 H54 119.8 . . ?
C55 C54 H54 119.8 . . ?
C54 C55 C56 119.6(3) . . ?
C54 C55 H55 120.2 . . ?
C56 C55 H55 120.2 . . ?
C51 C56 C55 120.6(3) . . ?
C51 C56 H56 119.7 . . ?
C55 C56 H56 119.7 . . ?
C66 C61 C62 118.9(3) . . ?
C66 C61 P4 120.9(2) . . ?
C62 C61 P4 120.1(2) . . ?
C63 C62 C61 120.4(3) . . ?
C63 C62 H62 119.8 . . ?
C61 C62 H62 119.8 . . ?
C64 C63 C62 120.2(3) . . ?
C64 C63 H63 119.9 . . ?
C62 C63 H63 119.9 . . ?
C63 C64 C65 119.9(3) . . ?
C63 C64 H64 120.0 . . ?
C65 C64 H64 120.0 . . ?
C64 C65 C66 119.7(3) . . ?
C64 C65 H65 120.1 . . ?
C66 C65 H65 120.1 . . ?
C61 C66 C65 120.8(3) . . ?
C61 C66 H66 119.6 . . ?
C65 C66 H66 119.6 . . ?
C31 P1 C41 107.04(12) . . ?
C31 P1 C2 108.65(12) . . ?
C41 P1 C2 106.80(13) . . ?
C31 P1 Ni1 117.12(9) . . ?
C41 P1 Ni1 109.01(8) . . ?
C2 P1 Ni1 107.77(10) . . ?
C3 C2 P1 106.93(18) . . ?
C3 C2 H2A 110.3 . . ?
P1 C2 H2A 110.3 . . ?
C3 C2 H2B 110.3 . . ?
P1 C2 H2B 110.3 . . ?
H2A C2 H2B 108.6 . . ?
C2 C3 P4 109.49(19) . . ?
C2 C3 H3A 109.8 . . ?
P4 C3 H3A 109.8 . . ?
C2 C3 H3B 109.8 . . ?
P4 C3 H3B 109.8 . . ?
H3A C3 H3B 108.2 . . ?
C51 P4 C61 105.48(12) . . ?
C51 P4 C3 104.80(13) . . ?
C61 P4 C3 105.81(13) . . ?
C51 P4 Ni1 115.21(10) . . ?
C61 P4 Ni1 114.07(9) . . ?
C3 P4 Ni1 110.64(9) . . ?
F74 P2 F72 92.03(18) . . ?
F74 P2 F76 91.71(19) . . ?
F72 P2 F76 89.45(14) . . ?
F74 P2 F71 178.19(16) . . ?
F72 P2 F71 89.66(18) . . ?
F76 P2 F71 88.94(18) . . ?
F74 P2 F73 91.56(18) . . ?
F72 P2 F73 91.86(14) . . ?
F76 P2 F73 176.43(17) . . ?
F71 P2 F73 87.75(16) . . ?
F74 P2 F75 89.04(17) . . ?
F72 P2 F75 178.92(18) . . ?
F76 P2 F75 90.48(14) . . ?
F71 P2 F75 89.26(16) . . ?
F73 P2 F75 88.15(12) . . ?

loop_
_geom_bond_atom_site_label_1
_geom_bond_atom_site_label_2
_geom_bond_distance
_geom_bond_site_symmetry_2
_geom_bond_publ_flag
Ni1 O11 1.8703(19) . ?
Ni1 S15 2.1443(8) . ?
Ni1 P1 2.1542(8) . ?
Ni1 P4 2.1943(8) . ?
O11 C12 1.274(3) . ?
C12 C13 1.385(4) . ?
C12 C21 1.497(4) . ?
C13 C14 1.384(4) . ?
C13 H13 0.9300 . ?
C14 S15 1.687(3) . ?
C14 S16 1.751(3) . ?
S16 C17 1.797(3) . ?
C17 H17A 0.9600 . ?
C17 H17B 0.9600 . ?
C17 H17C 0.9600 . ?
C21 C30 1.368(4) . ?
C21 C22 1.404(4) . ?
C22 C23 1.373(4) . ?
C22 H22 0.9300 . ?
C23 C24 1.411(5) . ?
C23 H23 0.9300 . ?
C24 C29 1.395(4) . ?
C24 C25 1.418(4) . ?
C25 C26 1.358(5) . ?
C25 H25 0.9300 . ?
C26 C27 1.394(5) . ?
C26 H26 0.9300 . ?
C27 C28 1.369(4) . ?
C27 H27 0.9300 . ?
C28 C29 1.419(4) . ?
C28 H28 0.9300 . ?
C29 C30 1.413(4) . ?
C30 H30 0.9300 . ?
C31 C32 1.380(4) . ?
C31 C36 1.395(4) . ?
C31 P1 1.792(3) . ?
C32 C33 1.389(4) . ?
C32 H32 0.9300 . ?
C33 C34 1.379(4) . ?
C33 H33 0.9300 . ?
C34 C35 1.381(5) . ?
C34 H34 0.9300 . ?
C35 C36 1.374(4) . ?
C35 H35 0.9300 . ?
C36 H36 0.9300 . ?
C41 C42 1.384(4) . ?
C41 C46 1.380(4) . ?
C41 P1 1.806(3) . ?
C42 C43 1.385(4) . ?
C42 H42 0.9300 . ?
C43 C44 1.371(5) . ?
C43 H43 0.9300 . ?
C44 C45 1.364(4) . ?
C44 H44 0.9300 . ?
C45 C46 1.390(4) . ?
C45 H45 0.9300 . ?
C46 H46 0.9300 . ?
C51 C56 1.381(4) . ?
C51 C52 1.384(4) . ?
C51 P4 1.808(3) . ?
C52 C53 1.390(4) . ?
C52 H52 0.9300 . ?
C53 C54 1.368(5) . ?
C53 H53 0.9300 . ?
C54 C55 1.369(4) . ?
C54 H54 0.9300 . ?
C55 C56 1.381(4) . ?
C55 H55 0.9300 . ?
C56 H56 0.9300 . ?
C61 C66 1.383(4) . ?
C61 C62 1.388(4) . ?
C61 P4 1.811(3) . ?
C62 C63 1.385(4) . ?
C62 H62 0.9300 . ?
C63 C64 1.381(5) . ?
C63 H63 0.9300 . ?
C64 C65 1.380(5) . ?
C64 H64 0.9300 . ?
C65 C66 1.391(4) . ?
C65 H65 0.9300 . ?
C66 H66 0.9300 . ?
P1 C2 1.809(3) . ?
C2 C3 1.531(4) . ?
C2 H2A 0.9700 . ?
C2 H2B 0.9700 . ?
C3 P4 1.838(3) . ?
C3 H3A 0.9700 . ?
C3 H3B 0.9700 . ?
P2 F74 1.541(3) . ?
P2 F72 1.557(2) . ?
P2 F76 1.564(2) . ?
P2 F71 1.575(3) . ?
P2 F73 1.580(2) . ?
P2 F75 1.583(2) . ?
